data_4326358
loop_
_publ_author_name
'Margot Wenzel'
'Beno\^it Bertrand'
'Marie-Jo\"elle Ondel-Eymin'
'Virginie Comte'
'Jennifer A. Harvey'
'Philippe Richard'
'Michael Groessl'
'Olivier Zava'
'Hedi Amrouche'
'Pierre D. Harvey'
'Pierre Le Gendre'
'Michel Picquet'
'Angela Casini'

_publ_contact_author_address
;
ICMUB UMR 5260
Universit\'e de Bourgogne
Facult\'e des Sciences
9 Avenue Alain Savary
21000 DIJON
France
;
_publ_contact_author_email prichard@u-bourgogne.fr
_publ_contact_author_fax +33-0380393835
_publ_contact_author_name 'Richard, Philippe'
_publ_contact_author_phone +33-0380396079
_publ_section_title
;
 Multinuclear Cytotoxic Metallodrugs: Physicochemical Characterization and
 Biological Properties of Novel Heteronuclear Gold-Titanium Complexes
;
_journal_name_full 'Inorganic Chemistry'
_journal_page_first 9472
_journal_page_last 9480
_journal_paper_doi 10.1021/ic201155y
_journal_volume 50
_journal_year 2011
_chemical_formula_moiety 'C22 H19 Au Cl3 P Ti'
_chemical_formula_sum 'C22 H19 Au Cl3 P Ti'
_chemical_formula_weight 665.53
_chemical_name_systematic
;
 ?
;
_space_group_IT_number 14
_symmetry_cell_setting monoclinic
_symmetry_space_group_name_Hall '-P 2ybc'
_symmetry_space_group_name_H-M 'P 1 21/c 1'
_atom_sites_solution_hydrogens geom
_atom_sites_solution_primary direct
_atom_sites_solution_secondary difmap
_audit_creation_method SHELXL-97
_cell_angle_alpha 90.00
_cell_angle_beta 107.4320(10)
_cell_angle_gamma 90.00
_cell_formula_units_Z 8
_cell_length_a 18.9966(3)
_cell_length_b 18.5304(3)
_cell_length_c 13.0245(2)
_cell_measurement_reflns_used 9280
_cell_measurement_temperature 115(2)
_cell_measurement_theta_max 27.485
_cell_measurement_theta_min 1
_cell_volume 4374.25(12)
_computing_cell_refinement 'DENZO-SMN (Otwinowski & Minor, 1997)'
_computing_data_collection 'KappaCCD Server Software (Nonius,1997)'
_computing_data_reduction 'DENZO-SMN (Otwinowski & Minor, 1997)'
_computing_molecular_graphics 'ORTEPIII (Burnett, 1996)'
_computing_publication_material 'SHELXL97 and WinGX (Farrugia, 1999)'
_computing_structure_refinement 'SHELXL-97 (Sheldrick, 1997)'
_computing_structure_solution 'SIR92 (Altomare, 1993)'
_diffrn_ambient_temperature 115(2)
_diffrn_measured_fraction_theta_full 0.994
_diffrn_measured_fraction_theta_max 0.994
_diffrn_measurement_device_type KappaCCD
_diffrn_measurement_method '\f scans (\k = 0) + additional \w scans'
_diffrn_radiation_monochromator graphite
_diffrn_radiation_source 'fine-focus sealed tube'
_diffrn_radiation_type MoK\a
_diffrn_radiation_wavelength 0.71073
_diffrn_reflns_av_R_equivalents 0.0266
_diffrn_reflns_av_sigmaI/netI 0.0454
_diffrn_reflns_limit_h_max 24
_diffrn_reflns_limit_h_min -24
_diffrn_reflns_limit_k_max 20
_diffrn_reflns_limit_k_min -24
_diffrn_reflns_limit_l_max 16
_diffrn_reflns_limit_l_min -16
_diffrn_reflns_number 18385
_diffrn_reflns_theta_full 27.48
_diffrn_reflns_theta_max 27.48
_diffrn_reflns_theta_min 3.13
_diffrn_standards_number 0
_exptl_absorpt_coefficient_mu 7.511
_exptl_absorpt_correction_T_max 0.4231
_exptl_absorpt_correction_T_min 0.3476
_exptl_absorpt_correction_type multi-scan
_exptl_absorpt_process_details
;
[c.f. r.h. blessing, acta cryst. (1995), a51, 33-38]
;
_exptl_crystal_colour red
_exptl_crystal_density_diffrn 2.021
_exptl_crystal_description needle
_exptl_crystal_F_000 2544
_exptl_crystal_size_max 0.25
_exptl_crystal_size_mid 0.10
_exptl_crystal_size_min 0.07
_refine_diff_density_max 1.077
_refine_diff_density_min -1.722
_refine_diff_density_rms 0.146
_refine_ls_extinction_method none
_refine_ls_goodness_of_fit_ref 1.025
_refine_ls_hydrogen_treatment noref
_refine_ls_matrix_type full
_refine_ls_number_parameters 505
_refine_ls_number_reflns 9961
_refine_ls_number_restraints 0
_refine_ls_restrained_S_all 1.025
_refine_ls_R_factor_all 0.0459
_refine_ls_R_factor_gt 0.0300
_refine_ls_shift/su_max 0.001
_refine_ls_shift/su_mean 0.000
_refine_ls_structure_factor_coef Fsqd
_refine_ls_weighting_details 'calc w=1/[\s^2^(Fo^2^)+(0.0235P)^2^+4.5381P] where P=(Fo^2^+2Fc^2^)/3'
_refine_ls_weighting_scheme calc
_refine_ls_wR_factor_gt 0.0586
_refine_ls_wR_factor_ref 0.0635
_reflns_number_gt 7912
_reflns_number_total 9961
_reflns_threshold_expression >2sigma(I)
_cod_data_source_file ic201155y_si_002_2.cif
_cod_data_source_block P105
_cod_database_code 4326358

loop_
_symmetry_equiv_pos_as_xyz
'x, y, z'
'-x, y+1/2, -z+1/2'
'-x, -y, -z'
'x, -y-1/2, z-1/2'

loop_
_atom_site_label
_atom_site_type_symbol
_atom_site_fract_x
_atom_site_fract_y
_atom_site_fract_z
_atom_site_U_iso_or_equiv
_atom_site_adp_type
_atom_site_occupancy
_atom_site_symmetry_multiplicity
_atom_site_calc_flag
_atom_site_refinement_flags
C1 C 0.0088(2) -0.1357(2) 0.5471(3) 0.0144(8) Uani 1 1 d .
C2 C 0.0456(2) -0.1753(2) 0.6401(3) 0.0172(8) Uani 1 1 d .
H2 H 0.0231 -0.2022 0.6817 0.021 Uiso 1 1 calc R
C3 C 0.1222(2) -0.1673(2) 0.6595(3) 0.0182(9) Uani 1 1 d .
H3 H 0.1590 -0.1889 0.7148 0.022 Uiso 1 1 calc R
C4 C 0.1329(2) -0.1211(2) 0.5802(3) 0.0206(9) Uani 1 1 d .
H4 H 0.1784 -0.1057 0.5752 0.025 Uiso 1 1 calc R
C5 C 0.0645(2) -0.1020(2) 0.5103(3) 0.0195(9) Uani 1 1 d .
H5 H 0.0564 -0.0725 0.4501 0.023 Uiso 1 1 calc R
C6 C 0.0216(3) -0.3471(2) 0.4541(4) 0.0318(11) Uani 1 1 d .
H6 H -0.0196 -0.3543 0.3948 0.038 Uiso 1 1 calc R
C7 C 0.0204(3) -0.3273(2) 0.5571(4) 0.0273(10) Uani 1 1 d .
H7 H -0.0215 -0.3179 0.5778 0.033 Uiso 1 1 calc R
C8 C 0.0940(3) -0.3243(2) 0.6242(3) 0.0257(10) Uani 1 1 d .
H8 H 0.1093 -0.3139 0.6975 0.031 Uiso 1 1 calc R
C9 C 0.1401(3) -0.3399(2) 0.5605(4) 0.0318(11) Uani 1 1 d .
H9 H 0.1914 -0.3407 0.5839 0.038 Uiso 1 1 calc R
C10 C 0.0951(3) -0.3541(2) 0.4551(4) 0.0347(12) Uani 1 1 d .
H10 H 0.1113 -0.3661 0.3967 0.042 Uiso 1 1 calc R
C11 C -0.1065(2) -0.0664(2) 0.6055(3) 0.0199(9) Uani 1 1 d .
C12 C -0.1796(3) -0.0473(2) 0.5926(4) 0.0358(12) Uani 1 1 d .
H12 H -0.2166 -0.0606 0.5307 0.043 Uiso 1 1 calc R
C13 C -0.1968(3) -0.0084(3) 0.6724(5) 0.0543(18) Uani 1 1 d .
H13 H -0.2456 0.0042 0.6639 0.065 Uiso 1 1 calc R
C14 C -0.1426(3) 0.0120(3) 0.7645(5) 0.0503(16) Uani 1 1 d .
H14 H -0.1550 0.0369 0.8186 0.060 Uiso 1 1 calc R
C15 C -0.0697(3) -0.0047(2) 0.7759(4) 0.0388(13) Uani 1 1 d .
H15 H -0.0329 0.0102 0.8369 0.047 Uiso 1 1 calc R
C16 C -0.0512(3) -0.0442(2) 0.6958(3) 0.0273(10) Uani 1 1 d .
H16 H -0.0022 -0.0554 0.7033 0.033 Uiso 1 1 calc R
C17 C -0.1351(2) -0.2045(2) 0.4983(3) 0.0171(8) Uani 1 1 d .
C18 C -0.1417(2) -0.2342(2) 0.5941(3) 0.0202(9) Uani 1 1 d .
H18 H -0.1266 -0.2078 0.6576 0.024 Uiso 1 1 calc R
C19 C -0.1706(2) -0.3026(2) 0.5940(3) 0.0232(9) Uani 1 1 d .
H19 H -0.1748 -0.3222 0.6576 0.028 Uiso 1 1 calc R
C20 C -0.1933(2) -0.3419(2) 0.5000(3) 0.0249(10) Uani 1 1 d .
H20 H -0.2115 -0.3884 0.5008 0.030 Uiso 1 1 calc R
C21 C -0.1891(2) -0.3125(2) 0.4042(3) 0.0244(9) Uani 1 1 d .
H21 H -0.2055 -0.3388 0.3407 0.029 Uiso 1 1 calc R
C22 C -0.1605(2) -0.2440(2) 0.4036(3) 0.0223(9) Uani 1 1 d .
H22 H -0.1583 -0.2241 0.3391 0.027 Uiso 1 1 calc R
C23 C -0.5307(2) -0.1367(2) 0.0094(3) 0.0138(8) Uani 1 1 d .
C24 C -0.5829(2) -0.0998(2) -0.0751(3) 0.0158(8) Uani 1 1 d .
H24 H -0.5718 -0.0685 -0.1240 0.019 Uiso 1 1 calc R
C25 C -0.6537(2) -0.1183(2) -0.0729(3) 0.0189(9) Uani 1 1 d .
H25 H -0.6978 -0.1012 -0.1193 0.023 Uiso 1 1 calc R
C26 C -0.6465(2) -0.1672(2) 0.0119(3) 0.0183(9) Uani 1 1 d .
H26 H -0.6851 -0.1888 0.0304 0.022 Uiso 1 1 calc R
C27 C -0.5708(2) -0.1780(2) 0.0641(3) 0.0155(8) Uani 1 1 d .
H27 H -0.5507 -0.2070 0.1240 0.019 Uiso 1 1 calc R
C28 C -0.5379(2) -0.3417(2) -0.1002(3) 0.0247(10) Uani 1 1 d .
H28 H -0.4932 -0.3459 -0.1151 0.030 Uiso 1 1 calc R
C29 C -0.5467(3) -0.3264(2) 0.0008(3) 0.0251(10) Uani 1 1 d .
H29 H -0.5090 -0.3180 0.0642 0.030 Uiso 1 1 calc R
C30 C -0.6230(3) -0.3260(2) -0.0112(3) 0.0258(10) Uani 1 1 d .
H30 H -0.6445 -0.3176 0.0431 0.031 Uiso 1 1 calc R
C31 C -0.6607(2) -0.3405(2) -0.1197(3) 0.0238(10) Uani 1 1 d .
H31 H -0.7116 -0.3434 -0.1500 0.029 Uiso 1 1 calc R
C32 C -0.6075(2) -0.3497(2) -0.1741(3) 0.0240(10) Uani 1 1 d .
H32 H -0.6172 -0.3594 -0.2470 0.029 Uiso 1 1 calc R
C33 C -0.4124(2) -0.0741(2) 0.1771(3) 0.0171(8) Uani 1 1 d .
C34 C -0.4670(2) -0.0531(2) 0.2223(3) 0.0216(9) Uani 1 1 d .
H34 H -0.5158 -0.0667 0.1903 0.026 Uiso 1 1 calc R
C35 C -0.4481(3) -0.0115(2) 0.3159(3) 0.0264(10) Uani 1 1 d .
H35 H -0.4843 0.0024 0.3468 0.032 Uiso 1 1 calc R
C36 C -0.3753(3) 0.0091(2) 0.3628(3) 0.0292(11) Uani 1 1 d .
H36 H -0.3626 0.0372 0.4249 0.035 Uiso 1 1 calc R
C37 C -0.3216(3) -0.0120(2) 0.3172(4) 0.0299(11) Uani 1 1 d .
H37 H -0.2729 0.0019 0.3489 0.036 Uiso 1 1 calc R
C38 C -0.3393(2) -0.0533(2) 0.2258(3) 0.0231(9) Uani 1 1 d .
H38 H -0.3026 -0.0674 0.1961 0.028 Uiso 1 1 calc R
C39 C -0.3890(2) -0.2097(2) 0.0847(3) 0.0157(8) Uani 1 1 d .
C40 C -0.3846(2) -0.2423(2) 0.1827(3) 0.0210(9) Uani 1 1 d .
H40 H -0.3992 -0.2171 0.2347 0.025 Uiso 1 1 calc R
C41 C -0.3587(2) -0.3121(2) 0.2026(4) 0.0269(10) Uani 1 1 d .
H41 H -0.3563 -0.3339 0.2679 0.032 Uiso 1 1 calc R
C42 C -0.3363(2) -0.3497(2) 0.1260(4) 0.0304(11) Uani 1 1 d .
H42 H -0.3204 -0.3972 0.1390 0.036 Uiso 1 1 calc R
C43 C -0.3376(2) -0.3168(2) 0.0304(4) 0.0295(11) Uani 1 1 d .
H43 H -0.3210 -0.3416 -0.0199 0.035 Uiso 1 1 calc R
C44 C -0.3637(2) -0.2469(2) 0.0094(3) 0.0207(9) Uani 1 1 d .
H44 H -0.3643 -0.2248 -0.0549 0.025 Uiso 1 1 calc R
Au1 Au -0.122459(9) -0.060543(8) 0.340185(12) 0.01748(5) Uani 1 1 d .
Au2 Au -0.387050(9) -0.061701(8) -0.064422(12) 0.01744(5) Uani 1 1 d .
Cl1 Cl 0.17960(6) -0.21770(6) 0.42908(8) 0.0251(2) Uani 1 1 d .
Cl2 Cl -0.00735(6) -0.20894(6) 0.32604(7) 0.0227(2) Uani 1 1 d .
Cl3 Cl -0.16005(6) 0.00084(6) 0.18063(8) 0.0268(2) Uani 1 1 d .
Cl4 Cl -0.69686(6) -0.21196(6) -0.27048(8) 0.0238(2) Uani 1 1 d .
Cl5 Cl -0.51177(6) -0.20195(6) -0.20228(8) 0.0216(2) Uani 1 1 d .
Cl6 Cl -0.33172(6) -0.00144(6) -0.17251(9) 0.0291(3) Uani 1 1 d .
P1 P -0.08878(6) -0.11854(5) 0.49711(8) 0.0157(2) Uani 1 1 d .
P2 P -0.43193(6) -0.12214(5) 0.04960(8) 0.0151(2) Uani 1 1 d .
Ti1 Ti 0.07787(4) -0.23090(4) 0.49554(5) 0.01576(15) Uani 1 1 d .
Ti2 Ti -0.59865(4) -0.22815(4) -0.11187(5) 0.01479(15) Uani 1 1 d .

loop_
_atom_site_aniso_label
_atom_site_aniso_U_11
_atom_site_aniso_U_22
_atom_site_aniso_U_33
_atom_site_aniso_U_23
_atom_site_aniso_U_13
_atom_site_aniso_U_12
C1 0.018(2) 0.015(2) 0.0113(18) -0.0044(15) 0.0052(16) -0.0011(16)
C2 0.024(2) 0.016(2) 0.0137(18) -0.0027(16) 0.0078(17) 0.0017(18)
C3 0.016(2) 0.023(2) 0.0129(19) -0.0044(16) 0.0009(16) 0.0010(17)
C4 0.016(2) 0.021(2) 0.026(2) -0.0068(18) 0.0092(18) -0.0067(18)
C5 0.024(2) 0.015(2) 0.021(2) 0.0022(17) 0.0091(18) -0.0032(18)
C6 0.044(3) 0.016(2) 0.033(3) -0.001(2) 0.008(2) -0.005(2)
C7 0.031(3) 0.017(2) 0.040(3) 0.004(2) 0.020(2) -0.001(2)
C8 0.037(3) 0.016(2) 0.027(2) 0.0054(19) 0.015(2) 0.006(2)
C9 0.029(3) 0.028(3) 0.044(3) 0.014(2) 0.020(2) 0.014(2)
C10 0.055(3) 0.020(2) 0.039(3) 0.001(2) 0.030(3) 0.007(2)
C11 0.026(2) 0.013(2) 0.025(2) 0.0011(17) 0.0146(19) -0.0019(18)
C12 0.028(3) 0.031(3) 0.056(3) -0.015(2) 0.024(3) -0.009(2)
C13 0.045(4) 0.034(3) 0.108(5) -0.033(3) 0.059(4) -0.017(3)
C14 0.078(4) 0.027(3) 0.071(4) -0.024(3) 0.061(4) -0.018(3)
C15 0.063(4) 0.028(3) 0.028(3) -0.011(2) 0.018(3) -0.005(3)
C16 0.038(3) 0.020(2) 0.025(2) -0.0026(18) 0.011(2) -0.001(2)
C17 0.014(2) 0.017(2) 0.020(2) 0.0002(17) 0.0055(17) 0.0002(17)
C18 0.016(2) 0.026(2) 0.020(2) 0.0000(18) 0.0058(17) 0.0009(18)
C19 0.026(2) 0.022(2) 0.023(2) 0.0030(18) 0.0091(19) -0.0054(19)
C20 0.019(2) 0.019(2) 0.033(2) 0.0037(19) 0.0031(19) -0.0028(18)
C21 0.022(2) 0.026(2) 0.023(2) -0.0064(19) 0.0025(18) -0.007(2)
C22 0.020(2) 0.027(2) 0.018(2) 0.0013(18) 0.0027(18) -0.0008(19)
C23 0.015(2) 0.013(2) 0.0121(18) -0.0027(15) 0.0023(16) 0.0010(16)
C24 0.019(2) 0.010(2) 0.0172(19) 0.0025(16) 0.0038(17) 0.0009(17)
C25 0.014(2) 0.019(2) 0.023(2) -0.0038(17) 0.0050(17) 0.0017(17)
C26 0.016(2) 0.019(2) 0.021(2) -0.0042(17) 0.0085(17) -0.0024(17)
C27 0.017(2) 0.017(2) 0.0131(18) -0.0016(16) 0.0057(16) 0.0014(17)
C28 0.027(3) 0.017(2) 0.032(2) -0.0014(19) 0.012(2) 0.0045(19)
C29 0.034(3) 0.015(2) 0.022(2) 0.0021(18) 0.002(2) 0.001(2)
C30 0.042(3) 0.015(2) 0.027(2) 0.0014(18) 0.021(2) -0.004(2)
C31 0.025(2) 0.017(2) 0.031(2) -0.0036(18) 0.010(2) -0.0053(19)
C32 0.035(3) 0.015(2) 0.023(2) -0.0050(18) 0.011(2) 0.000(2)
C33 0.018(2) 0.016(2) 0.0170(19) 0.0025(16) 0.0050(17) -0.0002(17)
C34 0.023(2) 0.020(2) 0.024(2) -0.0002(17) 0.0103(19) -0.0022(18)
C35 0.035(3) 0.022(2) 0.026(2) -0.0006(19) 0.015(2) -0.002(2)
C36 0.038(3) 0.020(2) 0.026(2) -0.0089(19) 0.003(2) -0.001(2)
C37 0.026(3) 0.023(2) 0.035(3) -0.006(2) 0.001(2) -0.006(2)
C38 0.019(2) 0.021(2) 0.028(2) -0.0029(18) 0.0055(19) -0.0013(18)
C39 0.010(2) 0.017(2) 0.0190(19) 0.0012(16) 0.0031(16) -0.0012(16)
C40 0.018(2) 0.025(2) 0.022(2) 0.0028(18) 0.0080(18) 0.0015(19)
C41 0.022(2) 0.030(3) 0.031(2) 0.009(2) 0.011(2) 0.006(2)
C42 0.028(3) 0.026(2) 0.040(3) 0.007(2) 0.014(2) 0.012(2)
C43 0.027(3) 0.027(3) 0.038(3) -0.002(2) 0.016(2) 0.006(2)
C44 0.019(2) 0.023(2) 0.021(2) 0.0012(18) 0.0074(18) -0.0002(18)
Au1 0.01780(9) 0.01645(9) 0.01805(8) 0.00295(6) 0.00518(7) 0.00136(7)
Au2 0.01826(9) 0.01628(9) 0.02022(8) 0.00257(6) 0.00950(7) -0.00011(7)
Cl1 0.0203(5) 0.0353(6) 0.0230(5) 0.0013(5) 0.0115(4) 0.0027(5)
Cl2 0.0205(5) 0.0312(6) 0.0152(5) -0.0037(4) 0.0035(4) 0.0043(5)
Cl3 0.0335(6) 0.0237(6) 0.0200(5) 0.0066(4) 0.0034(5) -0.0009(5)
Cl4 0.0173(5) 0.0338(6) 0.0177(5) -0.0016(4) 0.0012(4) 0.0012(5)
Cl5 0.0201(5) 0.0279(6) 0.0200(5) -0.0044(4) 0.0109(4) -0.0026(4)
Cl6 0.0368(7) 0.0233(6) 0.0369(6) 0.0081(5) 0.0257(5) 0.0011(5)
P1 0.0164(5) 0.0151(5) 0.0163(5) 0.0008(4) 0.0060(4) 0.0008(4)
P2 0.0155(5) 0.0152(5) 0.0161(5) 0.0012(4) 0.0070(4) -0.0008(4)
Ti1 0.0167(4) 0.0168(4) 0.0149(3) -0.0003(3) 0.0065(3) 0.0012(3)
Ti2 0.0147(4) 0.0165(4) 0.0138(3) -0.0014(3) 0.0052(3) -0.0005(3)

loop_
_atom_type_symbol
_atom_type_description
_atom_type_scat_dispersion_real
_atom_type_scat_dispersion_imag
_atom_type_scat_source
C C 0.0033 0.0016 'International Tables Vol C Tables 4.2.6.8 and 6.1.1.4'
H H 0.0000 0.0000 'International Tables Vol C Tables 4.2.6.8 and 6.1.1.4'
Au Au -2.0133 8.8022 'International Tables Vol C Tables 4.2.6.8 and 6.1.1.4'
Cl Cl 0.1484 0.1585 'International Tables Vol C Tables 4.2.6.8 and 6.1.1.4'
P P 0.1023 0.0942 'International Tables Vol C Tables 4.2.6.8 and 6.1.1.4'
Ti Ti 0.2776 0.4457 'International Tables Vol C Tables 4.2.6.8 and 6.1.1.4'

loop_
_geom_angle_atom_site_label_1
_geom_angle_atom_site_label_2
_geom_angle_atom_site_label_3
_geom_angle
C2 C1 C5 106.8(3)
C2 C1 P1 126.5(3)
C5 C1 P1 126.0(3)
C2 C1 Ti1 71.8(2)
C5 C1 Ti1 73.0(2)
P1 C1 Ti1 128.02(18)
C3 C2 C1 108.7(3)
C3 C2 Ti1 72.0(2)
C1 C2 Ti1 74.0(2)
C3 C2 H2 125.7
C1 C2 H2 125.7
Ti1 C2 H2 120.1
C4 C3 C2 107.5(4)
C4 C3 Ti1 74.3(2)
C2 C3 Ti1 73.5(2)
C4 C3 H3 126.2
C2 C3 H3 126.2
Ti1 C3 H3 117.9
C5 C4 C3 108.9(3)
C5 C4 Ti1 73.8(2)
C3 C4 Ti1 71.4(2)
C5 C4 H4 125.6
C3 C4 H4 125.6
Ti1 C4 H4 120.9
C4 C5 C1 108.1(3)
C4 C5 Ti1 72.6(2)
C1 C5 Ti1 72.6(2)
C4 C5 H5 126.0
C1 C5 H5 126.0
Ti1 C5 H5 120.6
C7 C6 C10 108.6(4)
C7 C6 Ti1 71.5(2)
C10 C6 Ti1 72.8(3)
C7 C6 H6 125.7
C10 C6 H6 125.7
Ti1 C6 H6 121.7
C6 C7 C8 107.8(4)
C6 C7 Ti1 74.3(2)
C8 C7 Ti1 72.9(2)
C6 C7 H7 126.1
C8 C7 H7 126.1
Ti1 C7 H7 118.7
C9 C8 C7 107.7(4)
C9 C8 Ti1 72.7(2)
C7 C8 Ti1 72.3(2)
C9 C8 H8 126.2
C7 C8 H8 126.2
Ti1 C8 H8 120.6
C8 C9 C10 108.1(4)
C8 C9 Ti1 72.7(2)
C10 C9 Ti1 73.6(3)
C8 C9 H9 126.0
C10 C9 H9 126.0
Ti1 C9 H9 119.6
C6 C10 C9 107.8(4)
C6 C10 Ti1 73.2(3)
C9 C10 Ti1 71.9(3)
C6 C10 H10 126.1
C9 C10 H10 126.1
Ti1 C10 H10 120.6
C16 C11 C12 120.2(4)
C16 C11 P1 123.0(3)
C12 C11 P1 116.7(3)
C13 C12 C11 119.5(5)
C13 C12 H12 120.2
C11 C12 H12 120.2
C14 C13 C12 121.0(5)
C14 C13 H13 119.5
C12 C13 H13 119.5
C13 C14 C15 119.6(4)
C13 C14 H14 120.2
C15 C14 H14 120.2
C14 C15 C16 120.2(5)
C14 C15 H15 119.9
C16 C15 H15 119.9
C11 C16 C15 119.4(5)
C11 C16 H16 120.3
C15 C16 H16 120.3
C22 C17 C18 118.9(4)
C22 C17 P1 119.5(3)
C18 C17 P1 121.5(3)
C19 C18 C17 120.0(4)
C19 C18 H18 120.0
C17 C18 H18 120.0
C20 C19 C18 120.3(4)
C20 C19 H19 119.9
C18 C19 H19 119.9
C19 C20 C21 120.4(4)
C19 C20 H20 119.8
C21 C20 H20 119.8
C22 C21 C20 119.7(4)
C22 C21 H21 120.1
C20 C21 H21 120.1
C21 C22 C17 120.7(4)
C21 C22 H22 119.7
C17 C22 H22 119.7
C27 C23 C24 107.3(3)
C27 C23 P2 127.1(3)
C24 C23 P2 125.1(3)
C27 C23 Ti2 71.8(2)
C24 C23 Ti2 73.6(2)
P2 C23 Ti2 126.79(18)
C25 C24 C23 108.6(3)
C25 C24 Ti2 72.6(2)
C23 C24 Ti2 72.3(2)
C25 C24 H24 125.7
C23 C24 H24 125.7
Ti2 C24 H24 121.1
C24 C25 C26 107.9(4)
C24 C25 Ti2 73.8(2)
C26 C25 Ti2 71.0(2)
C24 C25 H25 126.1
C26 C25 H25 126.1
Ti2 C25 H25 120.9
C25 C26 C27 108.5(3)
C25 C26 Ti2 74.9(2)
C27 C26 Ti2 73.5(2)
C25 C26 H26 125.8
C27 C26 H26 125.8
Ti2 C26 H26 117.8
C26 C27 C23 107.8(3)
C26 C27 Ti2 71.9(2)
C23 C27 Ti2 74.0(2)
C26 C27 H27 126.1
C23 C27 H27 126.1
Ti2 C27 H27 119.8
C32 C28 C29 108.4(4)
C32 C28 Ti2 73.0(2)
C29 C28 Ti2 71.9(2)
C32 C28 H28 125.8
C29 C28 H28 125.8
Ti2 C28 H28 121.0
C28 C29 C30 107.6(4)
C28 C29 Ti2 73.7(2)
C30 C29 Ti2 72.7(2)
C28 C29 H29 126.2
C30 C29 H29 126.2
Ti2 C29 H29 119.4
C31 C30 C29 108.0(4)
C31 C30 Ti2 73.4(2)
C29 C30 Ti2 72.6(2)
C31 C30 H30 126.0
C29 C30 H30 126.0
Ti2 C30 H30 119.9
C30 C31 C32 107.5(4)
C30 C31 Ti2 72.1(2)
C32 C31 Ti2 72.9(2)
C30 C31 H31 126.2
C32 C31 H31 126.2
Ti2 C31 H31 120.6
C28 C32 C31 108.4(4)
C28 C32 Ti2 73.1(2)
C31 C32 Ti2 72.7(2)
C28 C32 H32 125.8
C31 C32 H32 125.8
Ti2 C32 H32 120.2
C34 C33 C38 119.8(4)
C34 C33 P2 123.2(3)
C38 C33 P2 116.9(3)
C33 C34 C35 119.6(4)
C33 C34 H34 120.2
C35 C34 H34 120.2
C36 C35 C34 119.9(4)
C36 C35 H35 120.1
C34 C35 H35 120.1
C37 C36 C35 119.9(4)
C37 C36 H36 120.0
C35 C36 H36 120.0
C38 C37 C36 120.9(4)
C38 C37 H37 119.6
C36 C37 H37 119.6
C37 C38 C33 120.0(4)
C37 C38 H38 120.0
C33 C38 H38 120.0
C40 C39 C44 119.4(4)
C40 C39 P2 121.2(3)
C44 C39 P2 119.3(3)
C41 C40 C39 119.9(4)
C41 C40 H40 120.1
C39 C40 H40 120.1
C40 C41 C42 120.4(4)
C40 C41 H41 119.8
C42 C41 H41 119.8
C43 C42 C41 120.1(4)
C43 C42 H42 119.9
C41 C42 H42 119.9
C42 C43 C44 120.0(4)
C42 C43 H43 120.0
C44 C43 H43 120.0
C43 C44 C39 120.1(4)
C43 C44 H44 119.9
C39 C44 H44 119.9
P1 Au1 Cl3 178.13(4)
P2 Au2 Cl6 175.41(4)
C1 P1 C17 106.89(18)
C1 P1 C11 102.89(18)
C17 P1 C11 104.76(17)
C1 P1 Au1 113.49(12)
C17 P1 Au1 115.01(13)
C11 P1 Au1 112.71(13)
C23 P2 C39 106.77(17)
C23 P2 C33 104.29(17)
C39 P2 C33 104.74(18)
C23 P2 Au2 116.97(12)
C39 P2 Au2 112.67(12)
C33 P2 Au2 110.39(13)
Cl2 Ti1 Cl1 92.69(4)
Cl2 Ti1 C7 101.07(12)
Cl1 Ti1 C7 135.96(11)
Cl2 Ti1 C3 136.22(11)
Cl1 Ti1 C3 99.84(10)
C7 Ti1 C3 98.42(15)
Cl2 Ti1 C8 134.39(12)
Cl1 Ti1 C8 112.96(11)
C7 Ti1 C8 34.79(15)
C3 Ti1 C8 77.80(15)
Cl2 Ti1 C9 127.88(13)
Cl1 Ti1 C9 80.96(11)
C7 Ti1 C9 57.58(16)
C3 Ti1 C9 95.60(16)
C8 Ti1 C9 34.57(13)
Cl2 Ti1 C2 113.57(10)
Cl1 Ti1 C2 132.78(10)
C7 Ti1 C2 78.70(14)
C3 Ti1 C2 34.52(13)
C8 Ti1 C2 76.47(14)
C9 Ti1 C2 107.83(14)
Cl2 Ti1 C10 93.44(13)
Cl1 Ti1 C10 80.59(12)
C7 Ti1 C10 57.19(15)
C3 Ti1 C10 129.85(16)
C8 Ti1 C10 57.25(15)
C9 Ti1 C10 34.45(16)
C2 Ti1 C10 132.29(14)
Cl2 Ti1 C6 78.95(12)
Cl1 Ti1 C6 111.77(12)
C7 Ti1 C6 34.23(14)
C3 Ti1 C6 131.83(15)
C8 Ti1 C6 57.02(16)
C9 Ti1 C6 56.91(17)
C2 Ti1 C6 111.38(14)
C10 Ti1 C6 34.03(16)
Cl2 Ti1 C4 111.56(11)
Cl1 Ti1 C4 77.76(10)
C7 Ti1 C4 132.01(14)
C3 Ti1 C4 34.28(13)
C8 Ti1 C4 110.42(15)
C9 Ti1 C4 117.22(16)
C2 Ti1 C4 56.62(13)
C10 Ti1 C4 147.40(17)
C6 Ti1 C4 166.06(14)
Cl2 Ti1 C1 81.70(9)
Cl1 Ti1 C1 126.95(10)
C7 Ti1 C1 96.54(13)
C3 Ti1 C1 57.30(13)
C8 Ti1 C1 107.71(13)
C9 Ti1 C1 141.34(14)
C2 Ti1 C1 34.20(12)
C10 Ti1 C1 152.05(15)
C6 Ti1 C1 118.55(15)
C4 Ti1 C1 56.64(13)
Cl2 Ti1 C5 81.03(10)
Cl1 Ti1 C5 92.51(10)
C7 Ti1 C5 130.71(14)
C3 Ti1 C5 56.82(14)
C8 Ti1 C5 131.44(14)
C9 Ti1 C5 150.36(16)
C2 Ti1 C5 56.72(13)
C10 Ti1 C5 170.99(14)
C6 Ti1 C5 149.01(16)
C4 Ti1 C5 33.57(13)
C1 Ti1 C5 34.44(12)
Cl5 Ti2 Cl4 91.43(4)
Cl5 Ti2 C29 104.20(11)
Cl4 Ti2 C29 135.93(11)
Cl5 Ti2 C26 135.68(10)
Cl4 Ti2 C26 99.93(10)
C29 Ti2 C26 96.85(14)
Cl5 Ti2 C30 136.12(11)
Cl4 Ti2 C30 110.47(12)
C29 Ti2 C30 34.75(15)
C26 Ti2 C30 79.01(14)
Cl5 Ti2 C31 124.99(10)
Cl4 Ti2 C31 79.70(11)
C29 Ti2 C31 57.45(15)
C26 Ti2 C31 99.25(14)
C30 Ti2 C31 34.47(14)
Cl5 Ti2 C27 114.51(10)
Cl4 Ti2 C27 133.23(10)
C29 Ti2 C27 76.81(14)
C26 Ti2 C27 34.55(13)
C30 Ti2 C27 77.87(14)
C31 Ti2 C27 110.33(13)
Cl5 Ti2 C32 90.78(11)
Cl4 Ti2 C32 82.26(11)
C29 Ti2 C32 57.06(15)
C26 Ti2 C32 133.00(14)
C30 Ti2 C32 57.14(14)
C31 Ti2 C32 34.40(13)
C27 Ti2 C32 132.00(14)
Cl5 Ti2 C28 79.35(10)
Cl4 Ti2 C28 114.22(11)
C29 Ti2 C28 34.41(13)
C26 Ti2 C28 131.05(14)
C30 Ti2 C28 57.18(14)
C31 Ti2 C28 56.93(15)
C27 Ti2 C28 108.64(14)
C32 Ti2 C28 33.92(14)
Cl5 Ti2 C23 82.23(9)
Cl4 Ti2 C23 127.89(10)
C29 Ti2 C23 95.30(14)
C26 Ti2 C23 57.05(13)
C30 Ti2 C23 109.34(14)
C31 Ti2 C23 143.52(13)
C27 Ti2 C23 34.26(12)
C32 Ti2 C23 148.96(14)
C28 Ti2 C23 115.17(14)
Cl5 Ti2 C25 110.19(10)
Cl4 Ti2 C25 78.31(10)
C29 Ti2 C25 130.32(14)
C26 Ti2 C25 34.18(13)
C30 Ti2 C25 111.23(14)
C31 Ti2 C25 120.47(14)
C27 Ti2 C25 56.85(13)
C32 Ti2 C25 151.53(15)
C28 Ti2 C25 164.68(14)
C23 Ti2 C25 56.57(13)
Cl5 Ti2 C24 80.36(9)
Cl4 Ti2 C24 93.82(10)
C29 Ti2 C24 128.98(14)
C26 Ti2 C24 56.39(13)
C30 Ti2 C24 132.52(13)
C31 Ti2 C24 153.63(14)
C27 Ti2 C24 56.55(13)
C32 Ti2 C24 170.25(13)
C28 Ti2 C24 145.52(15)
C23 Ti2 C24 34.07(12)
C25 Ti2 C24 33.54(12)

loop_
_geom_bond_atom_site_label_1
_geom_bond_atom_site_label_2
_geom_bond_distance
C1 C2 1.410(5)
C1 C5 1.429(5)
C1 P1 1.800(4)
C1 Ti1 2.411(4)
C2 C3 1.408(5)
C2 Ti1 2.382(3)
C2 H2 0.9300
C3 C4 1.404(5)
C3 Ti1 2.362(4)
C3 H3 0.9300
C4 C5 1.391(6)
C4 Ti1 2.400(4)
C4 H4 0.9300
C5 Ti1 2.416(4)
C5 H5 0.9300
C6 C7 1.398(6)
C6 C10 1.398(6)
C6 Ti1 2.392(4)
C6 H6 0.9300
C7 C8 1.412(6)
C7 Ti1 2.357(4)
C7 H7 0.9300
C8 C9 1.405(5)
C8 Ti1 2.365(4)
C8 H8 0.9300
C9 C10 1.407(7)
C9 Ti1 2.365(4)
C9 H9 0.9300
C10 Ti1 2.388(4)
C10 H10 0.9300
C11 C16 1.384(6)
C11 C12 1.393(6)
C11 P1 1.824(4)
C12 C13 1.381(6)
C12 H12 0.9300
C13 C14 1.380(8)
C13 H13 0.9300
C14 C15 1.382(7)
C14 H14 0.9300
C15 C16 1.403(6)
C15 H15 0.9300
C16 H16 0.9300
C17 C22 1.390(5)
C17 C18 1.403(5)
C17 P1 1.822(4)
C18 C19 1.382(5)
C18 H18 0.9300
C19 C20 1.378(6)
C19 H19 0.9300
C20 C21 1.384(5)
C20 H20 0.9300
C21 C22 1.382(6)
C21 H21 0.9300
C22 H22 0.9300
C23 C27 1.412(5)
C23 C24 1.417(5)
C23 P2 1.812(4)
C23 Ti2 2.410(4)
C24 C25 1.396(5)
C24 Ti2 2.427(4)
C24 H24 0.9300
C25 C26 1.403(5)
C25 Ti2 2.412(4)
C25 H25 0.9300
C26 C27 1.409(5)
C26 Ti2 2.361(4)
C26 H26 0.9300
C27 Ti2 2.382(4)
C27 H27 0.9300
C28 C32 1.390(6)
C28 C29 1.403(5)
C28 Ti2 2.383(4)
C28 H28 0.9300
C29 C30 1.410(6)
C29 Ti2 2.361(4)
C29 H29 0.9300
C30 C31 1.405(6)
C30 Ti2 2.363(4)
C30 H30 0.9300
C31 C32 1.408(5)
C31 Ti2 2.379(4)
C31 H31 0.9300
C32 Ti2 2.382(4)
C32 H32 0.9300
C33 C34 1.393(5)
C33 C38 1.397(6)
C33 P2 1.822(4)
C34 C35 1.395(6)
C34 H34 0.9300
C35 C36 1.389(6)
C35 H35 0.9300
C36 C37 1.381(6)
C36 H36 0.9300
C37 C38 1.369(6)
C37 H37 0.9300
C38 H38 0.9300
C39 C40 1.393(5)
C39 C44 1.396(5)
C39 P2 1.812(4)
C40 C41 1.380(6)
C40 H40 0.9300
C41 C42 1.384(6)
C41 H41 0.9300
C42 C43 1.380(6)
C42 H42 0.9300
C43 C44 1.383(6)
C43 H43 0.9300
C44 H44 0.9300
Au1 P1 2.2267(10)
Au1 Cl3 2.2876(10)
Au2 P2 2.2237(9)
Au2 Cl6 2.2848(9)
Cl1 Ti1 2.3552(11)
Cl2 Ti1 2.3492(12)
Cl4 Ti2 2.3515(12)
Cl5 Ti2 2.3475(11)
